data_4514582
loop_
_publ_author_name
'Dietrich, Dennis'
'Licht, Christopher'
'Nuhnen, Alexander'
'H\"ofert, Simon-Patrick'
'De Laporte, Laura'
'Janiak, Christoph'

_publ_section_title
;
 Metal-Organic Gels Based on a Bisamide Tetracarboxyl Ligand for Carbon
 Dioxide, Sulfur Dioxide, and Selective Dye Uptake.
;
_journal_issue 21
_journal_name_full 'ACS applied materials &amp; interfaces'
_journal_page_first 19654
_journal_page_last 19667
_journal_paper_doi 10.1021/acsami.9b04659
_journal_volume 11
_journal_year 2019
_chemical_formula_moiety 'C24 H16 N2 O10, 4(C3 H7 N O)'
_chemical_formula_sum 'C36 H44 N6 O14'
_chemical_formula_weight 784.77
_chemical_name_systematic 'N1,N4-(diterephthalic acid)terephthalamide'
_space_group_crystal_system triclinic
_space_group_IT_number 2
_space_group_name_Hall '-P 1'
_space_group_name_H-M_alt 'P -1'
_symmetry_space_group_name_Hall '-P 1'
_symmetry_space_group_name_H-M 'P -1'
_atom_sites_solution_hydrogens mixed
_atom_sites_solution_primary direct
_atom_sites_solution_secondary difmap
_audit_creation_method SHELXL-2017/1
_cell_angle_alpha 70.524(3)
_cell_angle_beta 85.858(3)
_cell_angle_gamma 82.850(3)
_cell_formula_units_Z 1
_cell_length_a 6.3468(4)
_cell_length_b 12.4679(8)
_cell_length_c 13.0046(9)
_cell_measurement_reflns_used 9926
_cell_measurement_temperature 110(2)
_cell_measurement_theta_max 27.576
_cell_measurement_theta_min 3.209
_cell_volume 962.12(11)
_computing_cell_refinement 'SAINT (Bruker, 2012)'
_computing_data_collection 'APEX2 (Bruker, 2012)'
_computing_data_reduction 'SAINT (Bruker, 2012)'
_computing_molecular_graphics 'DIAMOND 4.3.1 (Brandenburg, 1999)'
_computing_publication_material 'SHELXL-2017/1 (Sheldrick, 2015b)'
_computing_structure_refinement 'SHELXL-2017/1 (Sheldrick, 2015b)'
_computing_structure_solution 'SHELXT-2015 (Sheldrick 2015a)'
_diffrn_ambient_temperature 110(2)
_diffrn_measured_fraction_theta_full 0.995
_diffrn_measured_fraction_theta_max 0.995
_diffrn_measurement_device_type 'Bruker Kappa APEX-II CCD area detector'
_diffrn_measurement_method '\w scans, \f scans'
_diffrn_radiation_monochromator 'multilayer mirror'
_diffrn_radiation_source 'microfocus sealed tube'
_diffrn_radiation_type MoK\a
_diffrn_radiation_wavelength 0.71073
_diffrn_reflns_av_R_equivalents 0.0208
_diffrn_reflns_av_unetI/netI 0.0128
_diffrn_reflns_Laue_measured_fraction_full 0.995
_diffrn_reflns_Laue_measured_fraction_max 0.995
_diffrn_reflns_limit_h_max 7
_diffrn_reflns_limit_h_min -7
_diffrn_reflns_limit_k_max 15
_diffrn_reflns_limit_k_min -15
_diffrn_reflns_limit_l_max 16
_diffrn_reflns_limit_l_min -16
_diffrn_reflns_number 24165
_diffrn_reflns_point_group_measured_fraction_full 0.995
_diffrn_reflns_point_group_measured_fraction_max 0.995
_diffrn_reflns_theta_full 25.242
_diffrn_reflns_theta_max 26.149
_diffrn_reflns_theta_min 1.662
_exptl_absorpt_coefficient_mu 0.105
_exptl_absorpt_correction_T_max 1.0000
_exptl_absorpt_correction_T_min 0.9452
_exptl_absorpt_correction_type multi-scan
_exptl_absorpt_process_details '(<i>SADABS</i>; Sheldrick, 1996)'
_exptl_crystal_colour 'clear colourless'
_exptl_crystal_density_diffrn 1.354
_exptl_crystal_density_method 'not measured'
_exptl_crystal_description needle
_exptl_crystal_F_000 414
_exptl_crystal_size_max 0.125
_exptl_crystal_size_mid 0.080
_exptl_crystal_size_min 0.050
_refine_diff_density_max 0.371
_refine_diff_density_min -0.277
_refine_diff_density_rms 0.045
_refine_ls_extinction_method none
_refine_ls_goodness_of_fit_ref 1.030
_refine_ls_hydrogen_treatment mixed
_refine_ls_matrix_type full
_refine_ls_number_parameters 285
_refine_ls_number_reflns 3835
_refine_ls_number_restraints 4
_refine_ls_restrained_S_all 1.029
_refine_ls_R_factor_all 0.0393
_refine_ls_R_factor_gt 0.0364
_refine_ls_shift/su_max 0.000
_refine_ls_shift/su_mean 0.000
_refine_ls_structure_factor_coef Fsqd
_refine_ls_weighting_details 'w=1/[\s^2^(Fo^2^)+(0.0509P)^2^+0.4028P] where P=(Fo^2^+2Fc^2^)/3'
_refine_ls_weighting_scheme calc
_refine_ls_wR_factor_gt 0.0976
_refine_ls_wR_factor_ref 0.1004
_reflns_Friedel_coverage 0.000
_reflns_number_gt 3537
_reflns_number_total 3835
_reflns_threshold_expression 'I > 2\s(I)'
_cod_data_source_file am9b04659_si_002.cif
_cod_data_source_block Dietrich_Ligand
_cod_database_code 4514582
_shelx_shelxl_version_number 2017/1
_shelx_space_group_comment
;
The symmetry employed for this shelxl refinement is uniquely defined
by the following loop, which should always be used as a source of
symmetry information in preference to the above space-group names.
They are only intended as comments.
;
_shelx_estimated_absorpt_t_min 0.987
_shelx_estimated_absorpt_t_max 0.995

loop_
_space_group_symop_operation_xyz
'x, y, z'
'-x, -y, -z'

loop_
_atom_site_label
_atom_site_type_symbol
_atom_site_fract_x
_atom_site_fract_y
_atom_site_fract_z
_atom_site_U_iso_or_equiv
_atom_site_adp_type
_atom_site_occupancy
_atom_site_site_symmetry_order
_atom_site_calc_flag
_atom_site_refinement_flags_posn
_atom_site_refinement_flags_adp
_atom_site_refinement_flags_occupancy
_atom_site_disorder_assembly
_atom_site_disorder_group
O1 O 0.07152(13) 0.31533(7) 0.05096(7) 0.0235(2) Uani 1 1 d . . . . .
O2 O 0.00874(14) 0.55005(8) 0.29122(7) 0.0262(2) Uani 1 1 d . . . . .
O3 O -0.25473(14) 0.54419(8) 0.41506(7) 0.0254(2) Uani 1 1 d . . . . .
H3 H -0.179(3) 0.6018(15) 0.4250(14) 0.038 Uiso 1 1 d . U . . .
O4 O -0.73391(15) 0.13529(8) 0.29548(8) 0.0318(2) Uani 1 1 d . . . . .
H4 H -0.832(17) 0.096(9) 0.267(9) 0.048 Uiso 0.177(3) 1 d . U P . .
O5 O -0.48686(15) 0.13643(9) 0.16398(8) 0.0349(2) Uani 1 1 d . . . . .
H5 H -0.570(4) 0.087(2) 0.152(2) 0.052 Uiso 0.823(3) 1 d . U P . .
N1 N 0.01873(15) 0.41185(8) 0.17410(8) 0.0167(2) Uani 1 1 d . . . . .
H1 H 0.071(2) 0.4610(13) 0.1953(12) 0.025 Uiso 1 1 d . U . . .
C1 C 0.12391(17) 0.38454(9) 0.08946(9) 0.0155(2) Uani 1 1 d . . . . .
C2 C 0.31673(17) 0.44704(9) 0.04489(9) 0.0149(2) Uani 1 1 d . . . . .
C3 C 0.37690(18) 0.53348(9) 0.07875(9) 0.0177(2) Uani 1 1 d . . . . .
H3A H 0.292988 0.556851 0.132594 0.021 Uiso 1 1 calc R U . . .
C4 C 0.55795(18) 0.58539(9) 0.03444(9) 0.0175(2) Uani 1 1 d . . . . .
H4A H 0.597404 0.643980 0.058441 0.021 Uiso 1 1 calc R U . . .
C5 C -0.16798(17) 0.37343(9) 0.23086(9) 0.0157(2) Uani 1 1 d . . . . .
C6 C -0.25833(17) 0.42331(9) 0.30962(9) 0.0171(2) Uani 1 1 d . . . . .
C7 C -0.45041(18) 0.38967(10) 0.36338(9) 0.0187(2) Uani 1 1 d . . . . .
H7 H -0.511944 0.423909 0.415260 0.022 Uiso 1 1 calc R U . . .
C8 C -0.55241(18) 0.30778(10) 0.34263(9) 0.0188(2) Uani 1 1 d . . . . .
H8 H -0.683477 0.286361 0.379152 0.023 Uiso 1 1 calc R U . . .
C9 C -0.45988(17) 0.25704(9) 0.26721(9) 0.0172(2) Uani 1 1 d . . . . .
C10 C -0.26974(17) 0.28920(9) 0.21170(9) 0.0165(2) Uani 1 1 d . . . . .
H10 H -0.209084 0.253675 0.160615 0.020 Uiso 1 1 calc R U . . .
C11 C -0.15453(18) 0.51119(10) 0.33658(9) 0.0185(2) Uani 1 1 d . . . . .
C12 C -0.57162(18) 0.16912(10) 0.24390(9) 0.0200(2) Uani 1 1 d . . . . .
N2 N 0.20758(16) 0.79994(8) 0.42063(8) 0.0211(2) Uani 1 1 d . . . . .
O6 O -0.07379(13) 0.69583(7) 0.45603(7) 0.0249(2) Uani 1 1 d . . . . .
C13 C 0.10743(19) 0.71541(10) 0.41566(9) 0.0210(2) Uani 1 1 d . . . . .
H13 H 0.177942 0.666149 0.378904 0.025 Uiso 1 1 calc R U . . .
C14 C 0.4211(2) 0.81690(12) 0.37334(11) 0.0283(3) Uani 1 1 d . . . . .
H14A H 0.467068 0.760043 0.337149 0.043 Uiso 1 1 calc R U . . .
H14B H 0.519063 0.808134 0.431203 0.043 Uiso 1 1 calc R U . . .
H14C H 0.420801 0.893940 0.319874 0.043 Uiso 1 1 calc R U . . .
C15 C 0.1113(2) 0.87744(11) 0.47779(11) 0.0303(3) Uani 1 1 d . . . . .
H15A H 0.116729 0.956748 0.430058 0.045 Uiso 1 1 calc R U . . .
H15B H 0.189476 0.864388 0.543916 0.045 Uiso 1 1 calc R U . . .
H15C H -0.037009 0.863263 0.497812 0.045 Uiso 1 1 calc R U . . .
N3 N -0.95762(17) -0.10421(9) 0.12796(9) 0.0260(2) Uani 1 1 d . . . . .
C16 C -0.8707(2) -0.01962(11) 0.14169(11) 0.0287(3) Uani 1 1 d D . . . .
O7 O -0.68670(19) -0.00079(10) 0.11095(11) 0.0318(4) Uani 0.823(3) 1 d . . P A 1
H16 H -0.958(4) 0.0279(17) 0.1766(9) 0.048 Uiso 0.823(3) 1 d D U P A 1
O8 O -0.9545(8) 0.0175(4) 0.2204(4) 0.0242(14) Uani 0.177(3) 1 d . . P A 2
H17 H -0.755(3) 0.019(7) 0.102(7) 0.036 Uiso 0.177(3) 1 d D U P A 2
C17 C -1.1755(2) -0.12546(16) 0.16333(14) 0.0473(4) Uani 1 1 d . . . . .
H17A H -1.255806 -0.122977 0.100820 0.071 Uiso 1 1 calc R U . . .
H17B H -1.241058 -0.066694 0.193782 0.071 Uiso 1 1 calc R U . . .
H17C H -1.176673 -0.201024 0.219225 0.071 Uiso 1 1 calc R U . . .
C18 C -0.8343(3) -0.18379(14) 0.08227(15) 0.0455(4) Uani 1 1 d . . . . .
H18A H -0.925567 -0.208240 0.038447 0.068 Uiso 1 1 calc R U . . .
H18B H -0.775923 -0.250637 0.141408 0.068 Uiso 1 1 calc R U . . .
H18C H -0.717807 -0.146539 0.035929 0.068 Uiso 1 1 calc R U . . .

loop_
_atom_site_aniso_label
_atom_site_aniso_U_11
_atom_site_aniso_U_22
_atom_site_aniso_U_33
_atom_site_aniso_U_23
_atom_site_aniso_U_13
_atom_site_aniso_U_12
O1 0.0214(4) 0.0300(4) 0.0267(4) -0.0184(4) 0.0084(3) -0.0114(3)
O2 0.0271(5) 0.0318(5) 0.0282(5) -0.0195(4) 0.0130(4) -0.0156(4)
O3 0.0249(4) 0.0313(5) 0.0284(5) -0.0206(4) 0.0121(4) -0.0117(4)
O4 0.0312(5) 0.0371(5) 0.0342(5) -0.0174(4) 0.0128(4) -0.0217(4)
O5 0.0300(5) 0.0490(6) 0.0407(6) -0.0315(5) 0.0111(4) -0.0196(4)
N1 0.0156(5) 0.0195(5) 0.0182(5) -0.0097(4) 0.0043(4) -0.0070(4)
C1 0.0137(5) 0.0170(5) 0.0160(5) -0.0057(4) 0.0006(4) -0.0016(4)
C2 0.0134(5) 0.0162(5) 0.0144(5) -0.0042(4) 0.0001(4) -0.0016(4)
C3 0.0178(5) 0.0198(5) 0.0176(5) -0.0096(4) 0.0052(4) -0.0033(4)
C4 0.0191(5) 0.0186(5) 0.0179(5) -0.0095(4) 0.0022(4) -0.0045(4)
C5 0.0142(5) 0.0175(5) 0.0143(5) -0.0039(4) 0.0018(4) -0.0024(4)
C6 0.0174(5) 0.0179(5) 0.0160(5) -0.0054(4) 0.0012(4) -0.0032(4)
C7 0.0184(5) 0.0219(5) 0.0157(5) -0.0068(4) 0.0037(4) -0.0029(4)
C8 0.0152(5) 0.0226(6) 0.0168(5) -0.0038(4) 0.0039(4) -0.0055(4)
C9 0.0171(5) 0.0173(5) 0.0156(5) -0.0027(4) -0.0003(4) -0.0035(4)
C10 0.0169(5) 0.0175(5) 0.0153(5) -0.0055(4) 0.0015(4) -0.0031(4)
C11 0.0188(5) 0.0204(5) 0.0171(5) -0.0077(4) 0.0037(4) -0.0033(4)
C12 0.0201(6) 0.0187(5) 0.0195(5) -0.0029(4) -0.0001(4) -0.0056(4)
N2 0.0206(5) 0.0226(5) 0.0204(5) -0.0075(4) 0.0031(4) -0.0044(4)
O6 0.0229(4) 0.0291(5) 0.0291(5) -0.0175(4) 0.0070(3) -0.0084(3)
C13 0.0222(6) 0.0232(6) 0.0193(5) -0.0099(4) 0.0021(4) -0.0021(4)
C14 0.0216(6) 0.0323(7) 0.0278(6) -0.0049(5) 0.0042(5) -0.0074(5)
C15 0.0341(7) 0.0270(6) 0.0357(7) -0.0178(6) 0.0067(6) -0.0088(5)
N3 0.0270(6) 0.0272(5) 0.0245(5) -0.0079(4) -0.0023(4) -0.0059(4)
C16 0.0315(7) 0.0258(6) 0.0318(7) -0.0143(5) 0.0042(5) -0.0041(5)
O7 0.0334(7) 0.0328(7) 0.0368(7) -0.0187(5) 0.0004(5) -0.0122(5)
O8 0.024(3) 0.025(3) 0.028(3) -0.014(2) 0.002(2) -0.0072(19)
C17 0.0322(8) 0.0576(10) 0.0440(9) -0.0004(8) -0.0018(7) -0.0197(7)
C18 0.0496(9) 0.0434(9) 0.0588(10) -0.0361(8) -0.0074(8) -0.0040(7)

loop_
_atom_type_symbol
_atom_type_description
_atom_type_scat_dispersion_real
_atom_type_scat_dispersion_imag
_atom_type_scat_source
C C 0.0033 0.0016 'International Tables Vol C Tables 4.2.6.8 and 6.1.1.4'
H H 0.0000 0.0000 'International Tables Vol C Tables 4.2.6.8 and 6.1.1.4'
N N 0.0061 0.0033 'International Tables Vol C Tables 4.2.6.8 and 6.1.1.4'
O O 0.0106 0.0060 'International Tables Vol C Tables 4.2.6.8 and 6.1.1.4'

loop_
_geom_angle_atom_site_label_1
_geom_angle_atom_site_label_2
_geom_angle_atom_site_label_3
_geom_angle
_geom_angle_site_symmetry_1
_geom_angle_site_symmetry_3
C11 O3 H3 107.6(10) . .
C12 O4 H4 121(6) . .
C12 O5 H5 108.7(15) . .
C1 N1 C5 129.27(10) . .
C1 N1 H1 116.6(10) . .
C5 N1 H1 114.1(10) . .
O1 C1 N1 124.43(10) . .
O1 C1 C2 120.95(10) . .
N1 C1 C2 114.62(9) . .
C4 C2 C3 118.68(10) 2_665 .
C4 C2 C1 117.11(10) 2_665 .
C3 C2 C1 124.21(10) . .
C4 C3 C2 120.42(10) . .
C4 C3 H3A 119.8 . .
C2 C3 H3A 119.8 . .
C3 C4 C2 120.90(10) . 2_665
C3 C4 H4A 119.5 . .
C2 C4 H4A 119.5 2_665 .
C10 C5 N1 122.39(10) . .
C10 C5 C6 119.00(10) . .
N1 C5 C6 118.61(10) . .
C7 C6 C5 119.30(10) . .
C7 C6 C11 118.90(10) . .
C5 C6 C11 121.81(10) . .
C8 C7 C6 121.43(10) . .
C8 C7 H7 119.3 . .
C6 C7 H7 119.3 . .
C7 C8 C9 118.93(10) . .
C7 C8 H8 120.5 . .
C9 C8 H8 120.5 . .
C10 C9 C8 121.07(10) . .
C10 C9 C12 119.99(10) . .
C8 C9 C12 118.92(10) . .
C9 C10 C5 120.24(10) . .
C9 C10 H10 119.9 . .
C5 C10 H10 119.9 . .
O2 C11 O3 122.16(10) . .
O2 C11 C6 124.15(10) . .
O3 C11 C6 113.69(10) . .
O4 C12 O5 124.27(11) . .
O4 C12 C9 121.20(11) . .
O5 C12 C9 114.50(10) . .
C13 N2 C14 121.57(10) . .
C13 N2 C15 120.92(10) . .
C14 N2 C15 117.46(10) . .
O6 C13 N2 124.32(11) . .
O6 C13 H13 117.8 . .
N2 C13 H13 117.8 . .
N2 C14 H14A 109.5 . .
N2 C14 H14B 109.5 . .
H14A C14 H14B 109.5 . .
N2 C14 H14C 109.5 . .
H14A C14 H14C 109.5 . .
H14B C14 H14C 109.5 . .
N2 C15 H15A 109.5 . .
N2 C15 H15B 109.5 . .
H15A C15 H15B 109.5 . .
N2 C15 H15C 109.5 . .
H15A C15 H15C 109.5 . .
H15B C15 H15C 109.5 . .
C16 N3 C18 120.63(12) . .
C16 N3 C17 121.98(13) . .
C18 N3 C17 117.30(13) . .
O7 C16 N3 122.13(13) . .
O8 C16 N3 116.2(3) . .
O7 C16 H16 120.9(17) . .
N3 C16 H16 117.0(17) . .
O8 C16 H17 115(8) . .
N3 C16 H17 129(8) . .
N3 C17 H17A 109.5 . .
N3 C17 H17B 109.5 . .
H17A C17 H17B 109.5 . .
N3 C17 H17C 109.5 . .
H17A C17 H17C 109.5 . .
H17B C17 H17C 109.5 . .
N3 C18 H18A 109.5 . .
N3 C18 H18B 109.5 . .
H18A C18 H18B 109.5 . .
N3 C18 H18C 109.5 . .
H18A C18 H18C 109.5 . .
H18B C18 H18C 109.5 . .

loop_
_geom_bond_atom_site_label_1
_geom_bond_atom_site_label_2
_geom_bond_distance
_geom_bond_site_symmetry_2
O1 C1 1.2205(14) .
O2 C11 1.2258(14) .
O3 C11 1.3177(14) .
O3 H3 0.959(18) .
O4 C12 1.2282(15) .
O4 H4 1.00(11) .
O5 C12 1.2972(15) .
O5 H5 0.91(3) .
N1 C1 1.3640(14) .
N1 C5 1.3992(14) .
N1 H1 0.858(16) .
C1 C2 1.5081(15) .
C2 C4 1.3929(15) 2_665
C2 C3 1.3944(15) .
C3 C4 1.3828(16) .
C3 H3A 0.9500 .
C4 H4A 0.9500 .
C5 C10 1.3959(15) .
C5 C6 1.4198(15) .
C6 C7 1.3998(15) .
C6 C11 1.4923(15) .
C7 C8 1.3812(16) .
C7 H7 0.9500 .
C8 C9 1.3946(16) .
C8 H8 0.9500 .
C9 C10 1.3928(15) .
C9 C12 1.4976(15) .
C10 H10 0.9500 .
N2 C13 1.3180(16) .
N2 C14 1.4574(15) .
N2 C15 1.4580(16) .
O6 C13 1.2472(15) .
C13 H13 0.9500 .
C14 H14A 0.9800 .
C14 H14B 0.9800 .
C14 H14C 0.9800 .
C15 H15A 0.9800 .
C15 H15B 0.9800 .
C15 H15C 0.9800 .
N3 C16 1.3165(17) .
N3 C18 1.4431(18) .
N3 C17 1.4535(18) .
C16 O7 1.2316(18) .
C16 O8 1.311(5) .
C16 H16 0.962(17) .
C16 H17 0.95(2) .
C17 H17A 0.9800 .
C17 H17B 0.9800 .
C17 H17C 0.9800 .
C18 H18A 0.9800 .
C18 H18B 0.9800 .
C18 H18C 0.9800 .

loop_
_geom_hbond_atom_site_label_D
_geom_hbond_atom_site_label_H
_geom_hbond_atom_site_label_A
_geom_hbond_distance_DH
_geom_hbond_distance_HA
_geom_hbond_distance_DA
_geom_hbond_angle_DHA
_geom_hbond_site_symmetry_A
_geom_hbond_publ_flag
O3 H3 O6 0.959(18) 1.592(18) 2.5451(12) 172.2(16) . yes
O4 H4 O8 1.00(11) 1.60(11) 2.595(5) 171(9) . yes
O5 H5 O7 0.91(3) 1.64(3) 2.5425(15) 169(2) . yes
N1 H1 O2 0.858(16) 1.920(16) 2.6459(13) 141.5(14) . yes
C10 H10 O1 0.95 2.24 2.8696(14) 122.5 . yes
C13 H13 O2 0.95 2.49 3.1552(14) 126.8 . yes
C15 H15A O4 0.98 2.57 3.5056(16) 159.7 1_665 yes
C15 H15A O8 0.98 2.63 3.248(5) 121.1 1_665 yes
C18 H18A O1 0.98 2.34 3.2930(17) 163.0 2_455 yes
